data_4324256
loop_
_publ_author_name
'Daniel L. Reger'
'Jacob J. Horger'
'Mark D. Smith'
'Gary J. Long'
'Fernande Grandjean'

_publ_contact_author_address
;
Department of Chemistry and Biochemistry
University of South Carolina
Columbia, South Carolina 29208
USA
;
_publ_contact_author_email reger@mail.chem.sc.edu
_publ_contact_author_fax '1 803 777 9521'
_publ_contact_author_name 'Professor Daniel L. Reger'
_publ_contact_author_phone '1 803 777 2587'
_publ_section_title
;
 Homochiral, Helical Supramolecular Metal-Organic Frameworks Organized by
 Strong \p...\p Stacking Interactions: Single-Crystal to Single-Crystal
 Transformations in Closely Packed Solids
;
_journal_name_full 'Inorganic Chemistry'
_journal_page_first 686
_journal_page_last 704
_journal_paper_doi 10.1021/ic102256t
_journal_volume 50
_journal_year 2011
_chemical_absolute_configuration ad
_chemical_formula_moiety 'C46 H38 N10 Ni O12, 4.83(H2 O)'
_chemical_formula_sum 'C46 H46 N10 Ni O16.83'
_chemical_formula_weight 1066.94
_chemical_name_systematic
; 
 ? 
;
_space_group_IT_number 178
_symmetry_cell_setting hexagonal
_symmetry_space_group_name_Hall 'P 61 2 (0 0 5)'
_symmetry_space_group_name_H-M 'P 61 2 2'
_atom_sites_solution_hydrogens geom
_atom_sites_solution_primary direct
_atom_sites_solution_secondary difmap
_audit_creation_method SHELXL-97
_cell_angle_alpha 90.00
_cell_angle_beta 90.00
_cell_angle_gamma 120.00
_cell_formula_units_Z 6
_cell_length_a 11.3480(4)
_cell_length_b 11.3480(4)
_cell_length_c 62.182(3)
_cell_measurement_reflns_used 9192
_cell_measurement_temperature 295(2)
_cell_measurement_theta_max 25.810
_cell_measurement_theta_min 2.174
_cell_volume 6934.8(5)
_computing_cell_refinement 'SAINT-Plus Version 6.45 (Bruker, 2001)'
_computing_data_collection 'SMART Version 5.625 (Bruker, 2001)'
_computing_data_reduction 'SAINT-Plus Version 6.45 (Bruker, 2001)'
_computing_molecular_graphics various
_computing_publication_material 'SHELXTL Version 6.14 (Bruker, 2000)'
_computing_structure_refinement 'SHELXL-97 (Sheldrick, 1997)'
_computing_structure_solution 'SHELXS-97 (Sheldrick, 1990)'
_diffrn_ambient_temperature 295(2)
_diffrn_measured_fraction_theta_full 0.998
_diffrn_measured_fraction_theta_max 0.998
_diffrn_measurement_device_type 'Bruker SMART APEX CCD diffractometer'
_diffrn_measurement_method 'omega scans'
_diffrn_radiation_monochromator graphite
_diffrn_radiation_source 'fine-focus sealed tube'
_diffrn_radiation_type MoK\a
_diffrn_radiation_wavelength 0.71073
_diffrn_reflns_av_R_equivalents 0.0485
_diffrn_reflns_av_sigmaI/netI 0.0164
_diffrn_reflns_limit_h_max 14
_diffrn_reflns_limit_h_min -14
_diffrn_reflns_limit_k_max 14
_diffrn_reflns_limit_k_min -14
_diffrn_reflns_limit_l_max 77
_diffrn_reflns_limit_l_min -77
_diffrn_reflns_number 100071
_diffrn_reflns_theta_full 26.44
_diffrn_reflns_theta_max 26.44
_diffrn_reflns_theta_min 1.97
_exptl_absorpt_coefficient_mu 0.508
_exptl_absorpt_correction_T_max 1.0000
_exptl_absorpt_correction_T_min 0.8754
_exptl_absorpt_correction_type multi-scan
_exptl_absorpt_process_details 'SADABS Version 2.05 (Bruker, 2001)'
_exptl_crystal_colour green
_exptl_crystal_density_diffrn 1.533
_exptl_crystal_description 'hexagonal prism'
_exptl_crystal_F_000 3328
_exptl_crystal_size_max 0.26
_exptl_crystal_size_mid 0.24
_exptl_crystal_size_min 0.20
_refine_diff_density_max 0.357
_refine_diff_density_min -0.251
_refine_diff_density_rms 0.050
_refine_ls_abs_structure_details 'Flack H D (1983), Acta Cryst. A39, 876-881'
_refine_ls_abs_structure_Flack 0.011(17)
_refine_ls_extinction_method none
_refine_ls_goodness_of_fit_ref 1.221
_refine_ls_hydrogen_treatment mixed
_refine_ls_matrix_type full
_refine_ls_number_parameters 350
_refine_ls_number_reflns 4779
_refine_ls_number_restraints 4
_refine_ls_restrained_S_all 1.231
_refine_ls_R_factor_all 0.0424
_refine_ls_R_factor_gt 0.0406
_refine_ls_shift/su_max 0.000
_refine_ls_shift/su_mean 0.000
_refine_ls_structure_factor_coef Fsqd
_refine_ls_weighting_details 'calc w=1/[\s^2^(Fo^2^)+(0.0408P)^2^+3.7017P] where P=(Fo^2^+2Fc^2^)/3'
_refine_ls_weighting_scheme calc
_refine_ls_wR_factor_gt 0.1022
_refine_ls_wR_factor_ref 0.1032
_reflns_number_gt 4599
_reflns_number_total 4779
_reflns_threshold_expression >2sigma(I)
_cod_data_source_file ic102256t_si_002_01.cif
_cod_data_source_block nilser
_cod_original_sg_symbol_Hall 'P 61 2 (0 0 -1)'
_cod_database_code 4324256

loop_
_symmetry_equiv_pos_as_xyz
'x, y, z'
'x-y, x, z+1/6'
'-y, x-y, z+1/3'
'-x, -y, z+1/2'
'-x+y, -x, z+2/3'
'y, -x+y, z+5/6'
'x-y, -y, -z'
'-x, -x+y, -z+2/3'
'y, x, -z+1/3'
'-y, -x, -z+5/6'
'-x+y, y, -z+1/2'
'x, x-y, -z+1/6'

loop_
_atom_site_label
_atom_site_type_symbol
_atom_site_fract_x
_atom_site_fract_y
_atom_site_fract_z
_atom_site_U_iso_or_equiv
_atom_site_adp_type
_atom_site_occupancy
_atom_site_symmetry_multiplicity
_atom_site_calc_flag
_atom_site_refinement_flags
_atom_site_disorder_assembly
_atom_site_disorder_group
Ni1 Ni -0.19746(4) 0.0000 0.0000 0.02790(11) Uani 1 2 d S . .
C1 C 0.0814(3) 0.9468(3) 0.06242(4) 0.0401(6) Uani 1 1 d . . .
C2 C 0.2076(3) 1.0711(3) 0.05652(4) 0.0400(6) Uani 1 1 d . . .
C3 C 0.3346(3) 1.0787(3) 0.06035(4) 0.0436(6) Uani 1 1 d . . .
C4 C 0.3411(3) 0.9710(3) 0.07028(5) 0.0433(7) Uani 1 1 d . . .
C5 C 0.2158(3) 0.8479(3) 0.07678(5) 0.0422(6) Uani 1 1 d . . .
C6 C 0.2029(4) 1.1777(3) 0.04672(5) 0.0536(8) Uani 1 1 d . . .
H6 H 0.1196 1.1721 0.0441 0.064 Uiso 1 1 calc R . .
C7 C 0.3236(5) 1.2941(4) 0.04066(6) 0.0660(10) Uani 1 1 d . . .
H7 H 0.3201 1.3662 0.0342 0.079 Uiso 1 1 calc R . .
C8 C 0.4455(5) 1.3030(4) 0.04414(6) 0.0667(10) Uani 1 1 d . . .
H8 H 0.5244 1.3815 0.0400 0.080 Uiso 1 1 calc R . .
C9 C 0.4562(4) 1.1971(4) 0.05390(6) 0.0557(8) Uani 1 1 d . . .
C10 C 0.5812(4) 1.2014(5) 0.05786(6) 0.0681(10) Uani 1 1 d . . .
H10 H 0.6623 1.2786 0.0541 0.082 Uiso 1 1 calc R . .
C11 C 0.5845(4) 1.0955(5) 0.06703(7) 0.0703(11) Uani 1 1 d . . .
H11 H 0.6677 1.0996 0.0690 0.084 Uiso 1 1 calc R . .
C12 C 0.4657(3) 0.9801(4) 0.07360(6) 0.0591(9) Uani 1 1 d . . .
H12 H 0.4702 0.9091 0.0802 0.071 Uiso 1 1 calc R . .
C13 C -0.0331(3) 0.7132(3) 0.07669(5) 0.0426(7) Uani 1 1 d . . .
H13A H -0.1076 0.7303 0.0792 0.051 Uiso 1 1 calc R . .
H13B H -0.0212 0.6713 0.0895 0.051 Uiso 1 1 calc R . .
C14 C -0.0658(3) 0.6195(3) 0.05788(5) 0.0385(6) Uani 1 1 d . . .
C15 C -0.0001(3) 0.5557(3) 0.05004(5) 0.0436(7) Uani 1 1 d . A .
H15 H 0.0715 0.5509 0.0564 0.052 Uiso 1 1 calc R . .
C16A C -0.0284(4) 0.4302(3) 0.01470(5) 0.0511(8) Uani 0.566(5) 1 d PD A 1
H16A H -0.0555 0.4456 0.0005 0.061 Uiso 0.566(5) 1 calc PR A 1
C17A C 0.1251(6) 0.4796(19) 0.0151(2) 0.078(4) Uani 0.566(5) 1 d PD A 1
H17A H 0.1478 0.4522 0.0285 0.094 Uiso 0.566(5) 1 calc PR A 1
H17B H 0.1470 0.4372 0.0034 0.094 Uiso 0.566(5) 1 calc PR A 1
O5A O 0.2013(6) 0.6187(5) 0.01309(10) 0.0898(14) Uani 0.566(5) 1 d PD A 1
H5A H 0.2623 0.6492 0.0227 0.135 Uiso 0.566(5) 1 d PR A 1
C16B C -0.0284(4) 0.4302(3) 0.01470(5) 0.0511(8) Uani 0.434(5) 1 d PD A 2
H16B H -0.0747 0.4357 0.0018 0.061 Uiso 0.434(5) 1 calc PR A 2
C17B C 0.1232(7) 0.503(3) 0.0085(2) 0.078(4) Uani 0.434(5) 1 d PD A 2
H17C H 0.1359 0.4734 -0.0055 0.094 Uiso 0.434(5) 1 calc PR A 2
H17D H 0.1611 0.6010 0.0083 0.094 Uiso 0.434(5) 1 calc PR A 2
O5B O 0.1825(8) 0.4661(7) 0.02443(14) 0.0898(14) Uani 0.434(5) 1 d PD A 2
H5B H 0.2438 0.5369 0.0304 0.135 Uiso 0.434(5) 1 d PR A 2
C18 C -0.0934(3) 0.2772(3) 0.01917(4) 0.0375(6) Uani 1 1 d . . .
C19 C -0.0021(3) -0.1070(3) 0.00693(4) 0.0353(5) Uani 1 1 d . . .
H19 H -0.0811 -0.1828 0.0118 0.042 Uiso 1 1 calc R . .
C20 C 0.1175(3) -0.1115(3) 0.00724(4) 0.0346(6) Uani 1 1 d . . .
H20 H 0.1177 -0.1886 0.0123 0.042 Uiso 1 1 calc R . .
C21 C 0.2374(3) 0.0000 0.0000 0.0310(7) Uani 1 2 d S . .
C22 C 0.3689(3) 0.0000 0.0000 0.0323(7) Uani 1 2 d S . .
C23 C 0.3951(3) -0.0765(3) 0.01454(5) 0.0384(6) Uani 1 1 d . . .
H23 H 0.3296 -0.1299 0.0246 0.046 Uiso 1 1 calc R . .
C24 C 0.5180(3) -0.0740(3) 0.01411(5) 0.0394(7) Uani 1 1 d . . .
H24 H 0.5329 -0.1261 0.0241 0.047 Uiso 1 1 calc R . .
N1 N 0.0928(2) 0.8427(2) 0.07228(4) 0.0379(5) Uani 1 1 d . . .
N2 N -0.1646(3) 0.5987(3) 0.04383(5) 0.0540(7) Uani 1 1 d . . .
N3 N -0.1613(3) 0.5273(3) 0.02754(5) 0.0596(8) Uani 1 1 d . A .
N4 N -0.0606(3) 0.5011(2) 0.03123(4) 0.0418(6) Uani 1 1 d . . .
N5 N -0.0107(2) 0.0000 0.0000 0.0315(6) Uani 1 2 d S . .
N6 N 0.6164(2) 0.0000 0.0000 0.0334(6) Uani 1 2 d S . .
O1 O -0.0318(2) 0.9310(2) 0.05883(4) 0.0562(6) Uani 1 1 d . . .
O2 O 0.2135(3) 0.7502(3) 0.08534(4) 0.0614(6) Uani 1 1 d . . .
O3 O -0.09758(19) 0.20885(18) 0.00291(3) 0.0367(4) Uani 1 1 d . A .
O4 O -0.1317(3) 0.2354(2) 0.03757(4) 0.0588(6) Uani 1 1 d . A .
O6 O -0.2126(2) -0.0239(2) 0.03320(3) 0.0373(4) Uani 1 1 d D . .
H6A H -0.187(4) 0.055(3) 0.0356(6) 0.053(11) Uiso 1 1 d D . .
H6B H -0.168(4) -0.045(4) 0.0402(6) 0.069(13) Uiso 1 1 d D . .
O1S O 0.3778(3) 0.7145(4) 0.11822(5) 0.0937(10) Uani 1 1 d . . .
H1SA H 0.3511 0.7113 0.1053 0.141 Uiso 1 1 d R . .
H1SB H 0.4418 0.7942 0.1200 0.141 Uiso 1 1 d R . .
O2S O 0.6193(3) 0.9545(3) 0.12665(6) 0.1036(12) Uani 1 1 d . . .
H2SA H 0.6579 0.9463 0.1155 0.155 Uiso 1 1 d R . .
H2SB H 0.6413 0.9306 0.1382 0.155 Uiso 1 1 d R . .
O3S O 0.6856(9) 0.8428(4) 0.0833 0.147(4) Uiso 0.832(17) 2 d SP . .

loop_
_atom_site_aniso_label
_atom_site_aniso_U_11
_atom_site_aniso_U_22
_atom_site_aniso_U_33
_atom_site_aniso_U_23
_atom_site_aniso_U_13
_atom_site_aniso_U_12
Ni1 0.02295(16) 0.0296(2) 0.0334(2) -0.00032(18) -0.00016(9) 0.01479(12)
C1 0.0469(16) 0.0469(16) 0.0330(13) -0.0080(12) -0.0056(12) 0.0284(14)
C2 0.0521(17) 0.0381(15) 0.0338(13) -0.0067(11) -0.0038(12) 0.0256(14)
C3 0.0454(16) 0.0430(17) 0.0386(14) -0.0086(12) -0.0006(13) 0.0192(14)
C4 0.0434(16) 0.0504(18) 0.0369(14) -0.0058(13) -0.0038(12) 0.0240(14)
C5 0.0440(17) 0.0450(16) 0.0410(15) -0.0058(12) -0.0059(13) 0.0248(14)
C6 0.073(2) 0.0525(19) 0.0447(15) -0.0077(14) -0.0076(16) 0.0389(18)
C7 0.095(3) 0.0410(19) 0.063(2) 0.0060(16) 0.002(2) 0.034(2)
C8 0.075(3) 0.0432(19) 0.066(2) -0.0011(16) 0.008(2) 0.0175(19)
C9 0.056(2) 0.0491(18) 0.0517(18) -0.0094(16) 0.0049(15) 0.0187(17)
C10 0.046(2) 0.065(2) 0.073(2) -0.005(2) 0.0071(17) 0.0126(18)
C11 0.0423(19) 0.091(3) 0.074(3) -0.002(2) 0.0008(17) 0.031(2)
C12 0.0447(19) 0.070(2) 0.064(2) -0.0020(18) -0.0039(16) 0.0295(19)
C13 0.0393(16) 0.0441(16) 0.0434(15) 0.0002(12) 0.0047(12) 0.0202(13)
C14 0.0330(14) 0.0337(14) 0.0456(15) 0.0014(11) 0.0012(11) 0.0144(12)
C15 0.0419(16) 0.0445(17) 0.0505(16) -0.0027(13) -0.0061(14) 0.0261(15)
C16A 0.062(2) 0.0373(16) 0.0482(17) -0.0033(13) 0.0093(15) 0.0204(15)
C17A 0.071(3) 0.042(7) 0.103(9) -0.007(8) 0.040(4) 0.014(2)
O5A 0.073(3) 0.051(2) 0.125(4) -0.003(2) 0.013(3) 0.016(2)
C16B 0.062(2) 0.0373(16) 0.0482(17) -0.0033(13) 0.0093(15) 0.0204(15)
C17B 0.071(3) 0.042(7) 0.103(9) -0.007(8) 0.040(4) 0.014(2)
O5B 0.073(3) 0.051(2) 0.125(4) -0.003(2) 0.013(3) 0.016(2)
C18 0.0339(14) 0.0348(15) 0.0428(15) -0.0067(12) -0.0027(12) 0.0164(11)
C19 0.0278(12) 0.0367(14) 0.0406(13) 0.0009(11) 0.0012(11) 0.0157(11)
C20 0.0302(13) 0.0353(14) 0.0435(14) 0.0009(11) -0.0013(11) 0.0203(11)
C21 0.0267(12) 0.040(2) 0.0309(16) -0.0037(15) -0.0018(7) 0.0199(10)
C22 0.0275(12) 0.0379(19) 0.0350(17) -0.0029(16) -0.0014(8) 0.0189(10)
C23 0.0295(13) 0.0464(17) 0.0412(14) 0.0091(12) 0.0068(11) 0.0204(12)
C24 0.0351(14) 0.0476(17) 0.0423(15) 0.0128(13) 0.0045(12) 0.0257(13)
N1 0.0391(12) 0.0392(13) 0.0373(11) -0.0028(10) 0.0001(9) 0.0210(11)
N2 0.0499(16) 0.0501(16) 0.0704(18) -0.0196(14) -0.0156(13) 0.0313(14)
N3 0.0616(18) 0.0579(18) 0.0708(18) -0.0220(15) -0.0247(15) 0.0384(16)
N4 0.0452(14) 0.0329(12) 0.0476(13) -0.0053(10) -0.0023(11) 0.0196(11)
N5 0.0252(10) 0.0355(16) 0.0372(14) -0.0029(13) -0.0014(6) 0.0177(8)
N6 0.0255(10) 0.0380(16) 0.0410(15) 0.0043(14) 0.0021(7) 0.0190(8)
O1 0.0468(13) 0.0657(15) 0.0658(14) 0.0006(11) -0.0081(11) 0.0354(12)
O2 0.0601(15) 0.0543(14) 0.0761(16) 0.0100(12) -0.0113(13) 0.0334(12)
O3 0.0371(10) 0.0307(9) 0.0421(10) -0.0030(8) 0.0024(8) 0.0169(8)
O4 0.0889(18) 0.0406(12) 0.0420(12) -0.0014(10) 0.0114(11) 0.0289(12)
O6 0.0408(11) 0.0401(12) 0.0364(9) 0.0010(8) -0.0042(8) 0.0243(10)
O1S 0.081(2) 0.103(3) 0.096(2) 0.024(2) -0.0095(18) 0.045(2)
O2S 0.093(2) 0.073(2) 0.138(3) 0.011(2) -0.039(2) 0.0364(19)

loop_
_atom_type_symbol
_atom_type_description
_atom_type_scat_dispersion_real
_atom_type_scat_dispersion_imag
_atom_type_scat_source
C C 0.0033 0.0016 'International Tables Vol C Tables 4.2.6.8 and 6.1.1.4'
H H 0.0000 0.0000 'International Tables Vol C Tables 4.2.6.8 and 6.1.1.4'
N N 0.0061 0.0033 'International Tables Vol C Tables 4.2.6.8 and 6.1.1.4'
O O 0.0106 0.0060 'International Tables Vol C Tables 4.2.6.8 and 6.1.1.4'
Ni Ni 0.3393 1.1124 'International Tables Vol C Tables 4.2.6.8 and 6.1.1.4'

loop_
_geom_angle_atom_site_label_1
_geom_angle_atom_site_label_2
_geom_angle_atom_site_label_3
_geom_angle
_geom_angle_site_symmetry_1
_geom_angle_site_symmetry_3
O3 Ni1 O3 177.13(11) 7 .
O3 Ni1 O6 91.41(8) 7 7
O3 Ni1 O6 88.53(8) . 7
O3 Ni1 O6 88.54(8) 7 .
O3 Ni1 O6 91.42(8) . .
O6 Ni1 O6 178.02(11) 7 .
O3 Ni1 N6 88.57(5) 7 1_455
O3 Ni1 N6 88.57(5) . 1_455
O6 Ni1 N6 89.01(6) 7 1_455
O6 Ni1 N6 89.01(6) . 1_455
O3 Ni1 N5 91.43(5) 7 .
O3 Ni1 N5 91.43(5) . .
O6 Ni1 N5 90.99(6) 7 .
O6 Ni1 N5 90.99(6) . .
N6 Ni1 N5 180.0 1_455 .
O3 Ni1 O4 138.31(6) 7 .
O3 Ni1 O4 40.92(6) . .
O6 Ni1 O4 127.84(7) 7 .
O6 Ni1 O4 51.71(7) . .
N6 Ni1 O4 79.83(5) 1_455 .
N5 Ni1 O4 100.17(5) . .
O1 C1 N1 119.4(3) . .
O1 C1 C2 122.8(3) . .
N1 C1 C2 117.8(3) . .
C6 C2 C3 120.2(3) . .
C6 C2 C1 120.5(3) . .
C3 C2 C1 119.3(3) . .
C4 C3 C9 119.9(3) . .
C4 C3 C2 121.0(3) . .
C9 C3 C2 119.2(3) . .
C12 C4 C3 119.9(3) . .
C12 C4 C5 120.0(3) . .
C3 C4 C5 120.1(3) . .
O2 C5 N1 118.9(3) . .
O2 C5 C4 123.8(3) . .
N1 C5 C4 117.3(3) . .
C2 C6 C7 120.0(4) . .
C2 C6 H6 120.0 . .
C7 C6 H6 120.0 . .
C8 C7 C6 120.6(3) . .
C8 C7 H7 119.7 . .
C6 C7 H7 119.7 . .
C7 C8 C9 121.9(4) . .
C7 C8 H8 119.1 . .
C9 C8 H8 119.1 . .
C8 C9 C10 124.0(4) . .
C8 C9 C3 118.2(4) . .
C10 C9 C3 117.8(4) . .
C11 C10 C9 121.1(4) . .
C11 C10 H10 119.4 . .
C9 C10 H10 119.4 . .
C10 C11 C12 121.2(4) . .
C10 C11 H11 119.4 . .
C12 C11 H11 119.4 . .
C4 C12 C11 120.1(4) . .
C4 C12 H12 119.9 . .
C11 C12 H12 119.9 . .
N1 C13 C14 109.6(2) . .
N1 C13 H13A 109.8 . .
C14 C13 H13A 109.8 . .
N1 C13 H13B 109.8 . .
C14 C13 H13B 109.8 . .
H13A C13 H13B 108.2 . .
N2 C14 C15 107.7(3) . .
N2 C14 C13 121.4(3) . .
C15 C14 C13 130.5(3) . .
N4 C15 C14 105.5(3) . .
N4 C15 H15 127.2 . .
C14 C15 H15 127.2 . .
N4 C16A C18 112.7(2) . .
N4 C16A C17A 109.7(8) . .
C18 C16A C17A 103.0(8) . .
N4 C16A H16A 110.4 . .
C18 C16A H16A 110.4 . .
C17A C16A H16A 110.4 . .
O5A C17A C16A 111.4(12) . .
O5A C17A H17A 109.3 . .
C16A C17A H17A 109.3 . .
C17A O5A H5A 108.8 . .
O5B C17B H17C 110.9 . .
O5B C17B H17D 110.9 . .
H17C C17B H17D 109.0 . .
C17B O5B H5B 108.7 . .
O4 C18 O3 127.7(3) . .
O4 C18 C16A 118.8(3) . .
O3 C18 C16A 113.6(2) . .
N5 C19 C20 123.8(3) . .
N5 C19 H19 118.1 . .
C20 C19 H19 118.1 . .
C19 C20 C21 119.5(2) . .
C19 C20 H20 120.2 . .
C21 C20 H20 120.2 . .
C20 C21 C20 116.9(3) . 7
C20 C21 C22 121.55(15) . .
C20 C21 C22 121.55(15) 7 .
C23 C22 C23 116.2(3) 7 .
C23 C22 C21 121.88(16) 7 .
C23 C22 C21 121.88(16) . .
C24 C23 C22 120.4(3) . .
C24 C23 H23 119.8 . .
C22 C23 H23 119.8 . .
N6 C24 C23 123.0(3) . .
N6 C24 H24 118.5 . .
C23 C24 H24 118.5 . .
C1 N1 C5 124.6(3) . .
C1 N1 C13 118.2(2) . .
C5 N1 C13 117.0(2) . .
N3 N2 C14 109.3(3) . .
N2 N3 N4 107.3(2) . .
N3 N4 C15 110.2(2) . .
N3 N4 C16A 118.6(3) . .
C15 N4 C16A 131.1(3) . .
C19 N5 C19 116.4(3) 7 .
C19 N5 Ni1 121.80(16) 7 .
C19 N5 Ni1 121.80(16) . .
C24 N6 C24 117.1(3) 7 .
C24 N6 Ni1 121.47(16) 7 1_655
C24 N6 Ni1 121.47(16) . 1_655
C18 O3 Ni1 127.44(18) . .
C18 O4 Ni1 63.43(16) . .
Ni1 O6 H6A 94(3) . .
Ni1 O6 H6B 124(3) . .
H6A O6 H6B 108(4) . .
H1SA O1S H1SB 105.7 . .
H2SA O2S H2SB 113.9 . .

loop_
_geom_bond_atom_site_label_1
_geom_bond_atom_site_label_2
_geom_bond_distance
_geom_bond_site_symmetry_2
Ni1 O3 2.0611(18) 7
Ni1 O3 2.0611(18) .
Ni1 O6 2.0782(18) 7
Ni1 O6 2.0783(18) .
Ni1 N6 2.112(3) 1_455
Ni1 N5 2.120(3) .
Ni1 O4 3.340(2) .
C1 O1 1.226(4) .
C1 N1 1.393(4) .
C1 C2 1.468(4) .
C2 C6 1.378(4) .
C2 C3 1.420(4) .
C3 C4 1.405(4) .
C3 C9 1.420(5) .
C4 C12 1.380(4) .
C4 C5 1.467(4) .
C5 O2 1.218(4) .
C5 N1 1.396(4) .
C6 C7 1.398(5) .
C6 H6 0.9300 .
C7 C8 1.353(6) .
C7 H7 0.9300 .
C8 C9 1.405(6) .
C8 H8 0.9300 .
C9 C10 1.416(5) .
C10 C11 1.348(6) .
C10 H10 0.9300 .
C11 C12 1.390(6) .
C11 H11 0.9300 .
C12 H12 0.9300 .
C13 N1 1.475(4) .
C13 C14 1.498(4) .
C13 H13A 0.9700 .
C13 H13B 0.9700 .
C14 N2 1.346(4) .
C14 C15 1.364(4) .
C15 N4 1.340(4) .
C15 H15 0.9300 .
C16A N4 1.461(4) .
C16A C18 1.535(4) .
C16A C17A 1.539(7) .
C16A H16A 0.9800 .
C17A O5A 1.375(18) .
C17A H17A 0.9700 .
C17A H17B 0.9700 .
O5A H5A 0.8450 .
C17B O5B 1.375(18) .
C17B H17C 0.9700 .
C17B H17D 0.9700 .
O5B H5B 0.8402 .
C18 O4 1.232(4) .
C18 O3 1.260(3) .
C19 N5 1.337(3) .
C19 C20 1.384(3) .
C19 H19 0.9300 .
C20 C21 1.390(3) .
C20 H20 0.9300 .
C21 C20 1.390(3) 7
C21 C22 1.493(4) .
C22 C23 1.385(3) 7
C22 C23 1.385(3) .
C23 C24 1.380(4) .
C23 H23 0.9300 .
C24 N6 1.336(3) .
C24 H24 0.9300 .
N2 N3 1.310(4) .
N3 N4 1.336(4) .
N5 C19 1.337(3) 7
N6 C24 1.336(3) 7
N6 Ni1 2.112(3) 1_655
O6 H6A 0.80(3) .
O6 H6B 0.79(3) .
O1S H1SA 0.8510 .
O1S H1SB 0.8376 .
O2S H2SA 0.8476 .
O2S H2SB 0.8482 .

loop_
_geom_hbond_atom_site_label_D
_geom_hbond_atom_site_label_H
_geom_hbond_atom_site_label_A
_geom_hbond_distance_DH
_geom_hbond_distance_HA
_geom_hbond_distance_DA
_geom_hbond_angle_DHA
_geom_hbond_site_symmetry_A
O6 H6A O4 0.80(3) 1.82(3) 2.622(3) 173(4) .
O6 H6B O1 0.79(3) 2.05(3) 2.839(3) 171(4) 1_545
O1S H1SA O2 0.85 2.21 2.928(4) 142.6 .
O1S H1SB O2S 0.84 1.97 2.782(5) 163.9 .
O2S H2SA O3S 0.85 2.42 3.222(5) 158.1 .
O2S H2SB O3 0.85 2.11 2.947(4) 169.0 2_665
O2S H2SB O6 0.85 2.63 3.092(4) 115.6 12_665
O5A H5A O1S 0.84 2.03 2.844(7) 162.8 12_565
O5B H5B O1S 0.84 1.86 2.681(9) 165.9 12_565

loop_
_geom_torsion_atom_site_label_1
_geom_torsion_atom_site_label_2
_geom_torsion_atom_site_label_3
_geom_torsion_atom_site_label_4
_geom_torsion
_geom_torsion_site_symmetry_1
_geom_torsion_site_symmetry_4
O1 C1 C2 C6 0.8(4) . .
N1 C1 C2 C6 -180.0(3) . .
O1 C1 C2 C3 -177.1(3) . .
N1 C1 C2 C3 2.1(4) . .
C6 C2 C3 C4 -179.9(3) . .
C1 C2 C3 C4 -2.0(4) . .
C6 C2 C3 C9 -0.2(4) . .
C1 C2 C3 C9 177.7(3) . .
C9 C3 C4 C12 -0.4(4) . .
C2 C3 C4 C12 179.2(3) . .
C9 C3 C4 C5 -179.4(3) . .
C2 C3 C4 C5 0.3(4) . .
C12 C4 C5 O2 0.6(5) . .
C3 C4 C5 O2 179.6(3) . .
C12 C4 C5 N1 -177.7(3) . .
C3 C4 C5 N1 1.2(4) . .
C3 C2 C6 C7 -0.5(4) . .
C1 C2 C6 C7 -178.3(3) . .
C2 C6 C7 C8 0.6(5) . .
C6 C7 C8 C9 -0.1(6) . .
C7 C8 C9 C10 179.9(4) . .
C7 C8 C9 C3 -0.6(5) . .
C4 C3 C9 C8 -179.6(3) . .
C2 C3 C9 C8 0.7(4) . .
C4 C3 C9 C10 -0.1(5) . .
C2 C3 C9 C10 -179.7(3) . .
C8 C9 C10 C11 -179.1(4) . .
C3 C9 C10 C11 1.4(5) . .
C9 C10 C11 C12 -2.2(6) . .
C3 C4 C12 C11 -0.3(5) . .
C5 C4 C12 C11 178.6(3) . .
C10 C11 C12 C4 1.7(6) . .
N1 C13 C14 N2 -103.4(3) . .
N1 C13 C14 C15 68.0(4) . .
N2 C14 C15 N4 1.3(3) . .
C13 C14 C15 N4 -171.0(3) . .
N4 C16A C17A O5A -54.9(10) . .
C18 C16A C17A O5A -175.1(8) . .
N4 C16A C18 O4 -19.1(4) . .
C17A C16A C18 O4 99.0(7) . .
N4 C16A C18 O3 162.5(3) . .
C17A C16A C18 O3 -79.4(7) . .
N5 C19 C20 C21 -0.1(4) . .
C19 C20 C21 C20 0.06(18) . 7
C19 C20 C21 C22 -179.94(18) . .
C20 C21 C22 C23 152.1(2) . 7
C20 C21 C22 C23 -27.9(2) 7 7
C20 C21 C22 C23 -27.9(2) . .
C20 C21 C22 C23 152.1(2) 7 .
C23 C22 C23 C24 0.1(2) 7 .
C21 C22 C23 C24 -179.9(2) . .
C22 C23 C24 N6 -0.2(5) . .
O1 C1 N1 C5 178.6(3) . .
C2 C1 N1 C5 -0.6(4) . .
O1 C1 N1 C13 4.1(4) . .
C2 C1 N1 C13 -175.1(2) . .
O2 C5 N1 C1 -179.5(3) . .
C4 C5 N1 C1 -1.1(4) . .
O2 C5 N1 C13 -4.9(4) . .
C4 C5 N1 C13 173.5(2) . .
C14 C13 N1 C1 90.3(3) . .
C14 C13 N1 C5 -84.7(3) . .
C15 C14 N2 N3 -1.2(4) . .
C13 C14 N2 N3 172.0(3) . .
C14 N2 N3 N4 0.5(4) . .
N2 N3 N4 C15 0.4(4) . .
N2 N3 N4 C16A -175.8(3) . .
C14 C15 N4 N3 -1.0(4) . .
C14 C15 N4 C16A 174.5(3) . .
C18 C16A N4 N3 -98.3(3) . .
C17A C16A N4 N3 147.5(7) . .
C18 C16A N4 C15 86.4(4) . .
C17A C16A N4 C15 -27.7(8) . .
C20 C19 N5 C19 0.1(2) . 7
C20 C19 N5 Ni1 -179.9(2) . .
O3 Ni1 N5 C19 152.67(14) 7 7
O3 Ni1 N5 C19 -27.33(14) . 7
O6 Ni1 N5 C19 61.23(14) 7 7
O6 Ni1 N5 C19 -118.77(14) . 7
O4 Ni1 N5 C19 -67.56(14) . 7
O3 Ni1 N5 C19 -27.33(14) 7 .
O3 Ni1 N5 C19 152.67(14) . .
O6 Ni1 N5 C19 -118.77(14) 7 .
O6 Ni1 N5 C19 61.23(14) . .
O4 Ni1 N5 C19 112.44(14) . .
C23 C24 N6 C24 0.1(2) . 7
C23 C24 N6 Ni1 -179.9(2) . 1_655
O4 C18 O3 Ni1 10.7(4) . .
C16A C18 O3 Ni1 -171.0(2) . .
O6 Ni1 O3 C18 160.3(2) 7 .
O6 Ni1 O3 C18 -17.7(2) . .
N6 Ni1 O3 C18 71.3(2) 1_455 .
N5 Ni1 O3 C18 -108.7(2) . .
O4 Ni1 O3 C18 -4.8(2) . .
O3 C18 O4 Ni1 -5.9(2) . .
C16A C18 O4 Ni1 176.0(3) . .
O3 Ni1 O4 C18 -171.49(18) 7 .
O3 Ni1 O4 C18 4.33(18) . .
O6 Ni1 O4 C18 -14.6(2) 7 .
O6 Ni1 O4 C18 167.8(2) . .
N6 Ni1 O4 C18 -95.35(19) 1_455 .
N5 Ni1 O4 C18 84.65(19) . .
